data_8101970
loop_
_publ_author_name
'Frey, W.'
'Gulla, M.'
'J\"ager, V.'

_publ_section_title
;
Crystal structure of (2RS)-2-bromomethyl-4,4-dimethyl-3,4-dihydro-
2H-pyrrole 1-oxide hemi(hydrobromide), C~7~H~12~BrNO &#x00B7; &#x00BD;HBr
;
_journal_issue 2
_journal_name_full 'Zeitschrift f\"ur Kristallographie - New Crystal Structures'
_journal_page_first 215
_journal_page_last 216
_journal_volume 221
_journal_year 2006
_chemical_formula_sum 'C7 H12.5 Br1.5 N O'
_chemical_formula_weight 246.55
_chemical_melting_point 326.5(5)
_chemical_name_systematic
; 
(2RS)-2-bromomethyl-4,4-dimethyl-3,4-dihydro-2H-pyrrole 
1-oxide hemi-hydrobromide 
;
_space_group_IT_number 15
_symmetry_cell_setting monoclinic
_symmetry_space_group_name_Hall '-C 2yc'
_symmetry_space_group_name_H-M 'C 1 2/c 1'
_atom_sites_solution_hydrogens geom
_atom_sites_solution_primary direct
_atom_sites_solution_secondary difmap
_audit_creation_method SHELXL-97
_cell_angle_alpha 90.00
_cell_angle_beta 117.037(8)
_cell_angle_gamma 90.00
_cell_formula_units_Z 8
_cell_length_a 22.249(2)
_cell_length_b 8.5709(10)
_cell_length_c 11.0831(10)
_cell_measurement_reflns_used 50
_cell_measurement_temperature 293(2)
_cell_measurement_theta_max 26
_cell_measurement_theta_min 24
_cell_volume 1882.5(4)
_computing_cell_refinement 'Bruker Xscans, Release 2.31'
_computing_data_collection 'Bruker Xscans, Release 2.31'
_computing_data_reduction 'Bruker Xscans, Release 2.31'
_computing_molecular_graphics 'SHELXTL-Plus, XP (Sheldrick, 1991)'
_computing_structure_refinement 'SHELXL-97 (Sheldrick, 1997)'
_computing_structure_solution 'SHELXS-97 (Sheldrick, 1990)'
_diffrn_ambient_temperature 293(2)
_diffrn_measured_fraction_theta_full 0.962
_diffrn_measured_fraction_theta_max 0.962
_diffrn_measurement_device_type 'Siemens P4'
_diffrn_measurement_method omega
_diffrn_radiation_monochromator graphite
_diffrn_radiation_source 'fine-focus sealed tube'
_diffrn_radiation_type CuK\a
_diffrn_radiation_wavelength 1.54178
_diffrn_reflns_av_R_equivalents 0.0430
_diffrn_reflns_av_sigmaI/netI 0.0336
_diffrn_reflns_limit_h_max 1
_diffrn_reflns_limit_h_min -26
_diffrn_reflns_limit_k_max 1
_diffrn_reflns_limit_k_min -10
_diffrn_reflns_limit_l_max 13
_diffrn_reflns_limit_l_min -11
_diffrn_reflns_number 2026
_diffrn_reflns_theta_full 67.48
_diffrn_reflns_theta_max 67.48
_diffrn_reflns_theta_min 4.46
_diffrn_standards_interval_count 100
_diffrn_standards_number 3
_exptl_absorpt_coefficient_mu 7.995
_exptl_absorpt_correction_T_max 1.000
_exptl_absorpt_correction_T_min 0.460
_exptl_absorpt_correction_type psi-scan
_exptl_crystal_colour colourless
_exptl_crystal_density_diffrn 1.740
_exptl_crystal_density_method 'not measured'
_exptl_crystal_description plates
_exptl_crystal_F_000 976
_exptl_crystal_size_max 0.60
_exptl_crystal_size_mid 0.30
_exptl_crystal_size_min 0.15
_refine_diff_density_max 0.598
_refine_diff_density_min -0.936
_refine_diff_density_rms 0.113
_refine_ls_extinction_coef 0.00337(19)
_refine_ls_extinction_expression Fc^*^=kFc[1+0.001xFc^2^\l^3^/sin(2\q)]^-1/4^
_refine_ls_extinction_method SHELXL
_refine_ls_goodness_of_fit_ref 1.079
_refine_ls_hydrogen_treatment mixed
_refine_ls_matrix_type full
_refine_ls_number_parameters 97
_refine_ls_number_reflns 1636
_refine_ls_number_restraints 0
_refine_ls_restrained_S_all 1.079
_refine_ls_R_factor_all 0.0440
_refine_ls_R_factor_gt 0.0426
_refine_ls_shift/su_max 0.000
_refine_ls_shift/su_mean 0.000
_refine_ls_structure_factor_coef Fsqd
_refine_ls_weighting_details 'calc w=1/[\s^2^(Fo^2^)+(0.0592P)^2^+8.3856P] where P=(Fo^2^+2Fc^2^)/3'
_refine_ls_weighting_scheme calc
_refine_ls_wR_factor_gt 0.1147
_refine_ls_wR_factor_ref 0.1159
_reflns_number_gt 1549
_reflns_number_total 1636
_reflns_threshold_expression >2sigma(I)
_cod_data_source_file 1267-1775.cff
_cod_data_source_block wf1009mg
_cod_depositor_comments
;
The following automatic conversions were performed:

'_chemical_melting_point' value '326-327 K' was changed to '326.5(5)'
- the average value was taken and precision was estimated.

Automatic conversion script
Id: cif_fix_values 1569 2011-02-09 13:29:24Z adriana 
;
_cod_original_cell_volume 1882.5(3)
_cod_original_sg_symbol_H-M C12/c1
_cod_original_formula_sum 'C7 H12.50 Br1.50 N O'
_cod_database_code 8101970

loop_
_symmetry_equiv_pos_as_xyz
'x, y, z'
'-x, y, -z+1/2'
'x+1/2, y+1/2, z'
'-x+1/2, y+1/2, -z+1/2'
'-x, -y, -z'
'x, -y, z-1/2'
'-x+1/2, -y+1/2, -z'
'x+1/2, -y+1/2, z-1/2'

loop_
_atom_site_label
_atom_site_type_symbol
_atom_site_fract_x
_atom_site_fract_y
_atom_site_fract_z
_atom_site_U_iso_or_equiv
_atom_site_adp_type
_atom_site_occupancy
_atom_site_symmetry_multiplicity
_atom_site_Wyckoff_symbol
_atom_site_calc_flag
_atom_site_refinement_flags
_atom_site_disorder_assembly
_atom_site_disorder_group
Br1 Br 0.32688(3) 0.50560(7) 0.14827(5) 0.0593(3) Uani 1 8 f d . . .
N1 N 0.44803(15) 0.2727(4) 0.3576(3) 0.0271(7) Uani 1 8 f d . . .
C1 C 0.4278(2) 0.1359(5) 0.3173(4) 0.0332(9) Uani 1 8 f d . . .
H1 H 0.4493 0.0692 0.2832 0.040 Uiso 1 8 f calc R . .
O1 O 0.50282(14) 0.3439(4) 0.3621(3) 0.0390(7) Uani 1 8 f d . . .
H1A H 0.5000 0.2420 0.2500 0.082 Uiso 1 4 e d S . .
C2 C 0.3662(2) 0.0917(4) 0.3296(4) 0.0333(9) Uani 1 8 f d . . .
C3 C 0.3512(2) 0.2429(5) 0.3877(4) 0.0341(9) Uani 1 8 f d . . .
H3A H 0.3075 0.2845 0.3251 0.041 Uiso 1 8 f calc R . .
H3B H 0.3509 0.2214 0.4733 0.041 Uiso 1 8 f calc R . .
C4 C 0.40678(19) 0.3598(4) 0.4081(4) 0.0273(8) Uani 1 8 f d . . .
H4 H 0.4340 0.3762 0.5056 0.033 Uiso 1 8 f calc R . .
C5 C 0.3095(3) 0.0469(8) 0.1912(5) 0.0589(14) Uani 1 8 f d . . .
H5A H 0.2701 0.0185 0.2006 0.088 Uiso 1 8 f calc R . .
H5B H 0.3235 -0.0400 0.1556 0.088 Uiso 1 8 f calc R . .
H5C H 0.2991 0.1339 0.1305 0.088 Uiso 1 8 f calc R . .
C6 C 0.3824(3) -0.0459(5) 0.4277(6) 0.0528(13) Uani 1 8 f d . . .
H6A H 0.3427 -0.0746 0.4359 0.079 Uiso 1 8 f calc R . .
H6B H 0.4175 -0.0163 0.5150 0.079 Uiso 1 8 f calc R . .
H6C H 0.3973 -0.1331 0.3939 0.079 Uiso 1 8 f calc R . .
C7 C 0.3871(2) 0.5165(5) 0.3414(5) 0.0376(10) Uani 1 8 f d . . .
H7A H 0.4277 0.5724 0.3551 0.045 Uiso 1 8 f calc R . .
H7B H 0.3653 0.5757 0.3850 0.045 Uiso 1 8 f calc R . .
Br2 Br 0.5000 -0.20968(6) 0.2500 0.0371(3) Uani 1 4 e d S . .

loop_
_atom_site_aniso_label
_atom_site_aniso_U_11
_atom_site_aniso_U_22
_atom_site_aniso_U_33
_atom_site_aniso_U_23
_atom_site_aniso_U_13
_atom_site_aniso_U_12
Br1 0.0482(4) 0.0722(5) 0.0446(4) 0.0240(2) 0.0097(3) 0.0000(2)
N1 0.0235(15) 0.0294(16) 0.0304(15) -0.0020(12) 0.0140(13) -0.0029(12)
C1 0.032(2) 0.033(2) 0.040(2) -0.0036(16) 0.0216(18) -0.0009(16)
O1 0.0289(14) 0.0455(16) 0.0468(17) -0.0058(13) 0.0208(13) -0.0110(12)
C2 0.035(2) 0.0292(19) 0.040(2) -0.0035(16) 0.0206(18) -0.0059(15)
C3 0.038(2) 0.0283(18) 0.046(2) -0.0008(17) 0.0277(19) -0.0004(16)
C4 0.0295(18) 0.0274(18) 0.0282(17) -0.0023(14) 0.0158(15) -0.0010(14)
C5 0.051(3) 0.075(4) 0.048(3) -0.020(3) 0.020(3) -0.025(3)
C6 0.076(4) 0.028(2) 0.068(3) 0.005(2) 0.045(3) -0.002(2)
C7 0.036(2) 0.0282(19) 0.045(2) 0.0041(16) 0.016(2) -0.0017(16)
Br2 0.0447(4) 0.0276(4) 0.0375(4) 0.000 0.0173(3) 0.000

loop_
_atom_type_symbol
_atom_type_description
_atom_type_scat_dispersion_real
_atom_type_scat_dispersion_imag
_atom_type_scat_source
C C 0.0181 0.0091 'International Tables Vol C Tables 4.2.6.8 and 6.1.1.4'
H H 0.0000 0.0000 'International Tables Vol C Tables 4.2.6.8 and 6.1.1.4'
N N 0.0311 0.0180 'International Tables Vol C Tables 4.2.6.8 and 6.1.1.4'
O O 0.0492 0.0322 'International Tables Vol C Tables 4.2.6.8 and 6.1.1.4'
Br Br -0.6763 1.2805 'International Tables Vol C Tables 4.2.6.8 and 6.1.1.4'

loop_
_geom_angle_atom_site_label_1
_geom_angle_atom_site_label_2
_geom_angle_atom_site_label_3
_geom_angle
_geom_angle_site_symmetry_1
_geom_angle_site_symmetry_3
_geom_angle_publ_flag
C1 N1 O1 127.4(3) . . ?
C1 N1 C4 114.8(3) . . ?
O1 N1 C4 117.8(3) . . ?
N1 C1 C2 113.6(4) . . ?
N1 C1 H1 123.2 . . ?
C2 C1 H1 123.2 . . ?
C1 C2 C5 110.3(4) . . ?
C1 C2 C6 109.4(4) . . ?
C5 C2 C6 109.9(4) . . ?
C1 C2 C3 101.9(3) . . ?
C5 C2 C3 113.1(4) . . ?
C6 C2 C3 112.0(4) . . ?
C4 C3 C2 107.3(3) . . ?
C4 C3 H3A 110.2 . . ?
C2 C3 H3A 110.2 . . ?
C4 C3 H3B 110.2 . . ?
C2 C3 H3B 110.2 . . ?
H3A C3 H3B 108.5 . . ?
N1 C4 C7 111.0(3) . . ?
N1 C4 C3 102.3(3) . . ?
C7 C4 C3 118.7(3) . . ?
N1 C4 H4 108.1 . . ?
C7 C4 H4 108.1 . . ?
C3 C4 H4 108.1 . . ?
C2 C5 H5A 109.5 . . ?
C2 C5 H5B 109.5 . . ?
H5A C5 H5B 109.5 . . ?
C2 C5 H5C 109.5 . . ?
H5A C5 H5C 109.5 . . ?
H5B C5 H5C 109.5 . . ?
C2 C6 H6A 109.5 . . ?
C2 C6 H6B 109.5 . . ?
H6A C6 H6B 109.5 . . ?
C2 C6 H6C 109.5 . . ?
H6A C6 H6C 109.5 . . ?
H6B C6 H6C 109.5 . . ?
C4 C7 Br1 113.6(3) . . ?
C4 C7 H7A 108.8 . . ?
Br1 C7 H7A 108.8 . . ?
C4 C7 H7B 108.8 . . ?
Br1 C7 H7B 108.8 . . ?
H7A C7 H7B 107.7 . . ?

loop_
_geom_bond_atom_site_label_1
_geom_bond_atom_site_label_2
_geom_bond_distance
_geom_bond_site_symmetry_2
_geom_bond_publ_flag
Br1 C7 1.944(5) . ?
N1 C1 1.263(5) . ?
N1 O1 1.344(4) . ?
N1 C4 1.476(5) . ?
C1 C2 1.486(6) . ?
C1 H1 0.9300 . ?
C2 C5 1.528(6) . ?
C2 C6 1.532(6) . ?
C2 C3 1.549(5) . ?
C3 C4 1.527(5) . ?
C3 H3A 0.9700 . ?
C3 H3B 0.9700 . ?
C4 C7 1.499(5) . ?
C4 H4 0.9800 . ?
C5 H5A 0.9600 . ?
C5 H5B 0.9600 . ?
C5 H5C 0.9600 . ?
C6 H6A 0.9600 . ?
C6 H6B 0.9600 . ?
C6 H6C 0.9600 . ?
C7 H7A 0.9700 . ?
C7 H7B 0.9700 . ?

loop_
_geom_torsion_atom_site_label_1
_geom_torsion_atom_site_label_2
_geom_torsion_atom_site_label_3
_geom_torsion_atom_site_label_4
_geom_torsion
_geom_torsion_site_symmetry_1
_geom_torsion_site_symmetry_2
_geom_torsion_site_symmetry_3
_geom_torsion_site_symmetry_4
_geom_torsion_publ_flag
O1 N1 C1 C2 178.3(3) . . . . ?
C4 N1 C1 C2 0.0(5) . . . . ?
N1 C1 C2 C5 121.5(4) . . . . ?
N1 C1 C2 C6 -117.6(4) . . . . ?
N1 C1 C2 C3 1.1(5) . . . . ?
C1 C2 C3 C4 -1.7(4) . . . . ?
C5 C2 C3 C4 -120.1(4) . . . . ?
C6 C2 C3 C4 115.1(4) . . . . ?
C1 N1 C4 C7 -128.7(4) . . . . ?
O1 N1 C4 C7 52.8(4) . . . . ?
C1 N1 C4 C3 -1.1(4) . . . . ?
O1 N1 C4 C3 -179.6(3) . . . . ?
C2 C3 C4 N1 1.7(4) . . . . ?
C2 C3 C4 C7 124.3(4) . . . . ?
N1 C4 C7 Br1 65.9(4) . . . . ?
C3 C4 C7 Br1 -52.1(5) . . . . ?
